data_7128737
loop_
_publ_author_name
'Patrick, Evan A.'
'Yang, Yan'
'Piers, Warren E.'
'Maron, Laurent'
'Gelfand, Benjamin S.'

_publ_section_title
;
 A monoanionic pentadentate ligand platform for scandium-pnictogen
 multiple bonds.
;
_journal_issue 69
_journal_name_full 'Chemical communications (Cambridge, England)'
_journal_page_first 8640
_journal_page_last 8643
_journal_paper_doi 10.1039/d1cc03481b
_journal_volume 57
_journal_year 2021
_chemical_formula_moiety 'C44 H44 B N7 O4 P Sc, 2(C3 H3)'
_chemical_formula_sum 'C50 H50 B N7 O4 P Sc'
_chemical_formula_weight 899.71
_space_group_crystal_system triclinic
_space_group_IT_number 2
_space_group_name_Hall '-P 1'
_space_group_name_H-M_alt 'P -1'
_atom_sites_solution_hydrogens geom
_atom_sites_solution_primary dual
_audit_creation_date 2021-06-07
_audit_creation_method
;
Olex2 1.3
(compiled 2020.11.12 svn.r5f609507 for OlexSys, GUI svn.r6272)
;
_audit_update_record
;
2021-06-16 deposited with the CCDC.	2021-08-03 downloaded from the CCDC.
;
_cell_angle_alpha 90.965(3)
_cell_angle_beta 91.117(3)
_cell_angle_gamma 101.418(2)
_cell_formula_units_Z 2
_cell_length_a 8.7025(3)
_cell_length_b 12.7011(4)
_cell_length_c 21.2188(10)
_cell_measurement_reflns_used 9863
_cell_measurement_temperature 173.0
_cell_measurement_theta_max 72.380
_cell_measurement_theta_min 3.551
_cell_volume 2297.98(15)
_computing_cell_refinement 'SAINT V8.40A (Bruker, 2019)'
_computing_data_reduction 'SAINT V8.40A (Bruker, 2019)'
_computing_molecular_graphics 'Olex2 1.3 (Dolomanov et al., 2009)'
_computing_publication_material 'Olex2 1.3 (Dolomanov et al., 2009)'
_computing_structure_refinement 'SHELXL 2018/3 (Sheldrick, 2015)'
_computing_structure_solution 'SHELXT 2018/2 (Sheldrick, 2018)'
_diffrn_ambient_temperature 173.0
_diffrn_detector 'Bruker APEX2 area detector'
_diffrn_detector_area_resol_mean 7.9
_diffrn_detector_type 'CCD area detector'
_diffrn_measured_fraction_theta_full 0.963
_diffrn_measured_fraction_theta_max 0.963
_diffrn_measurement_device 'three-circle diffractometer'
_diffrn_measurement_device_type 'Bruker SMART APEX2 area detector'
_diffrn_measurement_method '\w and \f scans'
_diffrn_radiation_monochromator 'mirror optics'
_diffrn_radiation_probe x-ray
_diffrn_radiation_type CuK\a
_diffrn_radiation_wavelength 1.54178
_diffrn_reflns_av_R_equivalents 0.0621
_diffrn_reflns_av_unetI/netI 0.0718
_diffrn_reflns_Laue_measured_fraction_full 0.963
_diffrn_reflns_Laue_measured_fraction_max 0.963
_diffrn_reflns_limit_h_max 10
_diffrn_reflns_limit_h_min -10
_diffrn_reflns_limit_k_max 13
_diffrn_reflns_limit_k_min -15
_diffrn_reflns_limit_l_max 25
_diffrn_reflns_limit_l_min -23
_diffrn_reflns_number 26336
_diffrn_reflns_point_group_measured_fraction_full 0.963
_diffrn_reflns_point_group_measured_fraction_max 0.963
_diffrn_reflns_theta_full 66.594
_diffrn_reflns_theta_max 66.594
_diffrn_reflns_theta_min 2.083
_diffrn_source 'microfocus sealed X-ray tube'
_diffrn_source_current 0.64
_diffrn_source_power 0.0285952
_diffrn_source_type 'Incoatec I\ms'
_diffrn_source_voltage 44.68
_diffrn_standards_number 0
_exptl_absorpt_coefficient_mu 2.122
_exptl_absorpt_correction_T_max 0.7536
_exptl_absorpt_correction_T_min 0.6488
_exptl_absorpt_correction_type multi-scan
_exptl_absorpt_process_details
;
SADABS-2016/2 (Bruker,2016/2) was used for absorption correction.
wR2(int) was 0.0805 before and 0.0602 after correction.
The Ratio of minimum to maximum transmission is 0.8609.
The \l/2 correction factor is Not present.
;
_exptl_crystal_colour colourless
_exptl_crystal_colour_primary colourless
_exptl_crystal_density_diffrn 1.300
_exptl_crystal_description rod
_exptl_crystal_F_000 944
_exptl_crystal_size_max 0.221
_exptl_crystal_size_mid 0.065
_exptl_crystal_size_min 0.059
_refine_diff_density_max 0.536
_refine_diff_density_min -0.360
_refine_diff_density_rms 0.057
_refine_ls_extinction_method none
_refine_ls_goodness_of_fit_ref 1.058
_refine_ls_hydrogen_treatment constr
_refine_ls_matrix_type full
_refine_ls_number_parameters 726
_refine_ls_number_reflns 7812
_refine_ls_number_restraints 1276
_refine_ls_restrained_S_all 0.999
_refine_ls_R_factor_all 0.0652
_refine_ls_R_factor_gt 0.0528
_refine_ls_shift/su_max 0.002
_refine_ls_shift/su_mean 0.000
_refine_ls_structure_factor_coef Fsqd
_refine_ls_weighting_details 'w=1/[\s^2^(Fo^2^)+(0.0468P)^2^+1.5860P] where P=(Fo^2^+2Fc^2^)/3'
_refine_ls_weighting_scheme calc
_refine_ls_wR_factor_gt 0.1284
_refine_ls_wR_factor_ref 0.1355
_reflns_Friedel_coverage 0.000
_reflns_number_gt 6405
_reflns_number_total 7812
_reflns_threshold_expression 'I > 2\s(I)'
_cod_data_source_file d1cc03481b2.cif
_cod_data_source_block ep-555
_cod_depositor_comments 'Adding full bibliography for 7128734--7128737.cif.'
_cod_database_code 7128737
_shelx_shelxl_version_number 2018/3
_shelx_space_group_comment
;
The symmetry employed for this shelxl refinement is uniquely defined
by the following loop, which should always be used as a source of
symmetry information in preference to the above space-group names.
They are only intended as comments.
;
_shelx_estimated_absorpt_t_max 0.885
_shelx_estimated_absorpt_t_min 0.651
_olex2_refinement_description
;
1. Fixed Uiso
 At 1.2 times of:
  All C(H) groups
 At 1.5 times of:
  All C(H,H,H) groups
2. Restrained distances
 P1-C28 \\sim P1-C28A
 with sigma of 0.02
 P1-C33A \\sim P1-C33
 with sigma of 0.02
3. Restrained planarity
 P1, N7, C28, C29, C30, C31, C32
 with sigma of 0.1
4. Uiso/Uaniso restraints and constraints
N7 \\sim C28 \\sim C29 \\sim C30 \\sim C31 \\sim C32 \\sim N7A \\sim C32A \\sim
C31A \\sim C30A \\sim C29A \\sim C28A \\sim C33 \\sim C34 \\sim C35 \\sim C36
\\sim C37 \\sim C38 \\sim C39 \\sim C40 \\sim C41 \\sim C42 \\sim C43 \\sim C44
\\sim C33A \\sim C34A \\sim C35A \\sim C36A \\sim C37A \\sim C38A \\sim C39A
\\sim C40A \\sim C41A \\sim C42A \\sim C43A \\sim C44A: within 3A with sigma of
0.02 and sigma for terminal atoms of 0.04 within 3A
5. Same fragment restrains
{N7, C28, C29, C30, C31, C32} sigma for 1-2: 0.02, 1-3: 0.04
as in
{N7A, C32A, C31A, C30A, C29A, C28A}
{C33, C34, C35, C36, C37, C38, C39, C40, C41, C42, C43, C44} sigma for 1-2:
0.02, 1-3: 0.04
as in
{C33A, C34A, C35A, C36A, C37A, C38A, C39A, C40A, C41A, C42A, C43A, C44A}
6. Others
 Sof(N7A)=Sof(C32A)=Sof(H32A)=Sof(C31A)=Sof(H31A)=Sof(C30A)=Sof(H30A)=
 Sof(C29A)=Sof(H29A)=Sof(C28A)=Sof(C33A)=Sof(C34A)=Sof(C35A)=Sof(H35A)=
 Sof(C36A)=Sof(H36A)=Sof(C37A)=Sof(H37A)=Sof(C38A)=Sof(C39A)=Sof(H39D)=
 Sof(H39E)=Sof(H39F)=Sof(C40A)=Sof(H40A)=Sof(C41A)=Sof(H41D)=Sof(H41E)=
 Sof(H41F)=Sof(C42A)=Sof(H42D)=Sof(H42E)=Sof(H42F)=Sof(C43A)=Sof(H43A)=
 Sof(C44A)=Sof(H44D)=Sof(H44E)=Sof(H44F)=1-FVAR(1)
 Sof(N7)=Sof(C28)=Sof(C29)=Sof(H29)=Sof(C30)=Sof(H30)=Sof(C31)=Sof(H31)=
 Sof(C32)=Sof(H32)=Sof(C33)=Sof(C34)=Sof(C35)=Sof(H35)=Sof(C36)=Sof(H36)=
 Sof(C37)=Sof(H37)=Sof(C38)=Sof(C39)=Sof(H39A)=Sof(H39B)=Sof(H39C)=Sof(C40)=
 Sof(H40)=Sof(C41)=Sof(H41A)=Sof(H41B)=Sof(H41C)=Sof(C42)=Sof(H42A)=Sof(H42B)=
 Sof(H42C)=Sof(C43)=Sof(H43)=Sof(C44)=Sof(H44A)=Sof(H44B)=Sof(H44C)=FVAR(1)
7.a Ternary CH refined with riding coordinates:
 C40(H40), C43(H43), C40A(H40A), C43A(H43A)
7.b Aromatic/amide H refined with riding coordinates:
 C1(H1), C2(H2), C3(H3), C4(H4), C5(H5), C6(H6), C8(H8), C9(H9), C11(H11),
 C12(H12), C15(H15), C16(H16), C17(H17), C22(H22), C23(H23), C24(H24), C25(H25),
  C29(H29), C30(H30), C31(H31), C32(H32), C32A(H32A), C31A(H31A), C30A(H30A),
 C29A(H29A), C35(H35), C36(H36), C37(H37), C35A(H35A), C36A(H36A), C37A(H37A),
 C1S(H1S), C2S(H2S), C3S(H3S), C4S(H4S), C5S(H5S), C6S(H6S)
7.c Fitted hexagon refined as free rotating group:
 C33(C34,C35,C36,C37,C38), C33A(C34A,C35A,C36A,C37A,C38A)
7.d Idealised Me refined as rotating group:
 C13(H13A,H13B,H13C), C20(H20A,H20B,H20C), C39(H39A,H39B,H39C), C41(H41A,H41B,
 H41C), C42(H42A,H42B,H42C), C44(H44A,H44B,H44C), C39A(H39D,H39E,H39F),
 C41A(H41D,H41E,H41F), C42A(H42D,H42E,H42F), C44A(H44D,H44E,H44F)
;
_olex2_submission_special_instructions 'No special instructions were received'

loop_
_space_group_symop_operation_xyz
'x, y, z'
'-x, -y, -z'

loop_
_atom_site_label
_atom_site_type_symbol
_atom_site_fract_x
_atom_site_fract_y
_atom_site_fract_z
_atom_site_U_iso_or_equiv
_atom_site_adp_type
_atom_site_occupancy
_atom_site_site_symmetry_order
_atom_site_calc_flag
_atom_site_refinement_flags_posn
_atom_site_refinement_flags_adp
_atom_site_refinement_flags_occupancy
_atom_site_disorder_assembly
_atom_site_disorder_group
Sc1 Sc 0.53487(6) 0.45873(4) 0.81149(2) 0.02577(14) Uani 1 1 d . . . . .
P1 P 0.28415(8) 0.13695(5) 0.86222(4) 0.03153(17) Uani 1 1 d D . . . .
O1 O 0.7278(2) 0.44328(14) 0.86145(10) 0.0321(4) Uani 1 1 d . . . . .
O2 O 0.9610(2) 0.49601(17) 0.90772(12) 0.0469(6) Uani 1 1 d . . . . .
O3 O 0.4908(2) 0.28001(15) 0.80002(11) 0.0426(5) Uani 1 1 d . . . . .
O4 O 0.3334(2) 0.35625(14) 0.85530(10) 0.0362(5) Uani 1 1 d . . . . .
N1 N 0.3600(3) 0.52692(18) 0.75740(11) 0.0323(5) Uani 1 1 d . . . . .
N2 N 0.3991(3) 0.58230(17) 0.70339(11) 0.0308(5) Uani 1 1 d . . . . .
N3 N 0.6161(3) 0.43168(17) 0.71528(12) 0.0340(5) Uani 1 1 d . . . . .
N4 N 0.6376(3) 0.50576(18) 0.66893(11) 0.0323(5) Uani 1 1 d . . . . .
N5 N 0.6920(2) 0.63055(16) 0.79219(11) 0.0273(5) Uani 1 1 d . . . . .
N6 N 0.5042(2) 0.56279(16) 0.89801(11) 0.0270(5) Uani 1 1 d . . . . .
C1 C 0.2058(3) 0.5209(2) 0.76443(15) 0.0373(6) Uani 1 1 d . . . . .
H1 H 0.147056 0.485680 0.797959 0.045 Uiso 1 1 calc R U . . .
C2 C 0.1444(4) 0.5725(3) 0.71678(16) 0.0430(7) Uani 1 1 d . . . . .
H2 H 0.038821 0.580558 0.711106 0.052 Uiso 1 1 calc R U . . .
C3 C 0.2694(4) 0.6099(2) 0.67890(15) 0.0390(7) Uani 1 1 d . . . . .
H3 H 0.264716 0.649133 0.641412 0.047 Uiso 1 1 calc R U . . .
C4 C 0.7060(4) 0.3609(2) 0.70129(15) 0.0403(7) Uani 1 1 d . . . . .
H4 H 0.711753 0.299088 0.725105 0.048 Uiso 1 1 calc R U . . .
C5 C 0.7891(4) 0.3899(3) 0.64768(16) 0.0453(7) Uani 1 1 d . . . . .
H5 H 0.861807 0.353898 0.627974 0.054 Uiso 1 1 calc R U . . .
C6 C 0.7437(4) 0.4823(3) 0.62894(15) 0.0395(7) Uani 1 1 d . . . . .
H6 H 0.781436 0.523106 0.593327 0.047 Uiso 1 1 calc R U . . .
C7 C 0.5630(3) 0.6754(2) 0.61395(14) 0.0343(6) Uani 1 1 d . . . . .
C8 C 0.5557(3) 0.6276(2) 0.55377(14) 0.0354(6) Uani 1 1 d . . . . .
H8 H 0.567882 0.555065 0.550098 0.042 Uiso 1 1 calc R U . . .
C9 C 0.5315(4) 0.6811(2) 0.49953(16) 0.0411(7) Uani 1 1 d . . . . .
H9 H 0.530591 0.645180 0.459844 0.049 Uiso 1 1 calc R U . . .
C10 C 0.5084(4) 0.7859(2) 0.50162(17) 0.0451(8) Uani 1 1 d . . . . .
C11 C 0.5097(4) 0.8340(2) 0.56138(18) 0.0480(8) Uani 1 1 d . . . . .
H11 H 0.489779 0.904734 0.564959 0.058 Uiso 1 1 calc R U . . .
C12 C 0.5392(4) 0.7814(2) 0.61547(16) 0.0426(7) Uani 1 1 d . . . . .
H12 H 0.543396 0.818252 0.654983 0.051 Uiso 1 1 calc R U . . .
C13 C 0.4832(5) 0.8447(3) 0.4425(2) 0.0657(11) Uani 1 1 d . . . . .
H13A H 0.394503 0.880716 0.447833 0.099 Uiso 1 1 calc R U . . .
H13B H 0.460869 0.793325 0.406894 0.099 Uiso 1 1 calc R U . . .
H13C H 0.577923 0.898210 0.434172 0.099 Uiso 1 1 calc R U . . .
C14 C 0.6905(3) 0.6756(2) 0.73459(14) 0.0307(6) Uani 1 1 d . . . . .
C15 C 0.7976(4) 0.7706(2) 0.72231(15) 0.0380(7) Uani 1 1 d . . . . .
H15 H 0.800247 0.800391 0.681495 0.046 Uiso 1 1 calc R U . . .
C16 C 0.8992(3) 0.8208(2) 0.76923(16) 0.0397(7) Uani 1 1 d . . . . .
H16 H 0.970326 0.885928 0.761202 0.048 Uiso 1 1 calc R U . . .
C17 C 0.8964(3) 0.7760(2) 0.82743(15) 0.0342(6) Uani 1 1 d . . . . .
H17 H 0.964163 0.810712 0.860409 0.041 Uiso 1 1 calc R U . . .
C18 C 0.7936(3) 0.6791(2) 0.83826(14) 0.0291(6) Uani 1 1 d . . . . .
C19 C 0.7928(3) 0.6267(2) 0.90262(14) 0.0305(6) Uani 1 1 d . . . . .
C20 C 0.9204(3) 0.6884(2) 0.94778(15) 0.0371(6) Uani 1 1 d . . . . .
H20A H 0.903655 0.761859 0.954211 0.056 Uiso 1 1 calc R U . . .
H20B H 1.023645 0.690579 0.929657 0.056 Uiso 1 1 calc R U . . .
H20C H 0.915296 0.652209 0.988335 0.056 Uiso 1 1 calc R U . . .
C21 C 0.6291(3) 0.61902(19) 0.93093(13) 0.0279(5) Uani 1 1 d . . . . .
C22 C 0.6090(3) 0.6710(2) 0.98725(14) 0.0349(6) Uani 1 1 d . . . . .
H22 H 0.697625 0.709606 1.010351 0.042 Uiso 1 1 calc R U . . .
C23 C 0.4602(4) 0.6667(2) 1.00970(14) 0.0367(6) Uani 1 1 d . . . . .
H23 H 0.446021 0.701855 1.048386 0.044 Uiso 1 1 calc R U . . .
C24 C 0.3328(3) 0.6112(2) 0.97581(14) 0.0325(6) Uani 1 1 d . . . . .
H24 H 0.229182 0.608380 0.989947 0.039 Uiso 1 1 calc R U . . .
C25 C 0.3597(3) 0.5599(2) 0.92088(14) 0.0293(6) Uani 1 1 d . . . . .
H25 H 0.272080 0.520182 0.897709 0.035 Uiso 1 1 calc R U . . .
C26 C 0.8344(3) 0.5128(2) 0.89084(14) 0.0312(6) Uani 1 1 d . . . . .
C27 C 0.3726(3) 0.27218(19) 0.83415(13) 0.0281(6) Uani 1 1 d . . . . .
N7 N 0.0142(4) 0.0449(2) 0.90608(18) 0.0544(8) Uani 0.921(2) 1 d D U P A 1
C28 C 0.0832(3) 0.1404(2) 0.88324(15) 0.0327(7) Uani 0.921(2) 1 d D U P A 1
C29 C 0.0088(4) 0.2266(2) 0.88106(17) 0.0372(7) Uani 0.921(2) 1 d D U P A 1
H29 H 0.061488 0.293581 0.865539 0.045 Uiso 0.921(2) 1 calc R U P A 1
C30 C -0.1431(4) 0.2146(3) 0.90169(19) 0.0445(8) Uani 0.921(2) 1 d D U P A 1
H30 H -0.197096 0.272634 0.899816 0.053 Uiso 0.921(2) 1 calc R U P A 1
C31 C -0.2148(4) 0.1174(3) 0.9250(2) 0.0557(10) Uani 0.921(2) 1 d D U P A 1
H31 H -0.319680 0.106239 0.938986 0.067 Uiso 0.921(2) 1 calc R U P A 1
C32 C -0.1291(5) 0.0351(3) 0.9275(3) 0.0643(12) Uani 0.921(2) 1 d D U P A 1
H32 H -0.176538 -0.031026 0.945490 0.077 Uiso 0.921(2) 1 calc R U P A 1
N7A N 0.246(3) -0.0670(18) 0.8398(18) 0.044(4) Uani 0.079(2) 1 d D U P A 2
C32A C 0.298(3) -0.1579(19) 0.826(2) 0.046(4) Uani 0.079(2) 1 d D U P A 2
H32A H 0.230923 -0.225443 0.832336 0.056 Uiso 0.079(2) 1 calc R U P A 2
C31A C 0.446(4) -0.155(2) 0.803(2) 0.050(4) Uani 0.079(2) 1 d D U P A 2
H31A H 0.474075 -0.218601 0.787251 0.060 Uiso 0.079(2) 1 calc R U P A 2
C30A C 0.553(3) -0.058(2) 0.804(2) 0.049(4) Uani 0.079(2) 1 d D U P A 2
H30A H 0.662408 -0.056620 0.802413 0.059 Uiso 0.079(2) 1 calc R U P A 2
C29A C 0.497(3) 0.035(2) 0.808(2) 0.048(4) Uani 0.079(2) 1 d D U P A 2
H29A H 0.557237 0.103025 0.797672 0.058 Uiso 0.079(2) 1 calc R U P A 2
C28A C 0.345(3) 0.0230(15) 0.8296(19) 0.043(4) Uani 0.079(2) 1 d D U P A 2
C33 C 0.2697(2) 0.05451(13) 0.78899(8) 0.0321(6) Uani 0.921(2) 1 d DG U P A 1
C34 C 0.3284(2) -0.03948(15) 0.79161(9) 0.0372(7) Uani 0.921(2) 1 d DG U P A 1
C35 C 0.3166(3) -0.10733(13) 0.73890(11) 0.0466(8) Uani 0.921(2) 1 d DG U P A 1
H35 H 0.356710 -0.171560 0.740693 0.056 Uiso 0.921(2) 1 calc R U P A 1
C36 C 0.2459(3) -0.08120(16) 0.68357(9) 0.0496(9) Uani 0.921(2) 1 d DG U P A 1
H36 H 0.237835 -0.127574 0.647540 0.060 Uiso 0.921(2) 1 calc R U P A 1
C37 C 0.1872(3) 0.01278(17) 0.68094(8) 0.0426(9) Uani 0.921(2) 1 d DG U P A 1
H37 H 0.138933 0.030639 0.643121 0.051 Uiso 0.921(2) 1 calc R U P A 1
C38 C 0.1991(2) 0.08063(13) 0.73365(10) 0.0349(7) Uani 0.921(2) 1 d DG U P A 1
C39 C 0.5418(7) -0.1336(5) 0.8381(3) 0.0825(15) Uani 0.921(2) 1 d D U P A 1
H39A H 0.495466 -0.203007 0.818065 0.124 Uiso 0.921(2) 1 calc R U P A 1
H39B H 0.594164 -0.145455 0.877889 0.124 Uiso 0.921(2) 1 calc R U P A 1
H39C H 0.618483 -0.092668 0.809944 0.124 Uiso 0.921(2) 1 calc R U P A 1
C40 C 0.4136(4) -0.0710(3) 0.8510(2) 0.0458(8) Uani 0.921(2) 1 d D U P A 1
H40 H 0.464120 -0.002768 0.873569 0.055 Uiso 0.921(2) 1 calc R U P A 1
C41 C 0.2972(5) -0.1347(4) 0.8960(2) 0.0653(12) Uani 0.921(2) 1 d D U P A 1
H41A H 0.214242 -0.094787 0.904921 0.098 Uiso 0.921(2) 1 calc R U P A 1
H41B H 0.351848 -0.145662 0.935436 0.098 Uiso 0.921(2) 1 calc R U P A 1
H41C H 0.250674 -0.204559 0.876546 0.098 Uiso 0.921(2) 1 calc R U P A 1
C42 C -0.0525(5) 0.1472(4) 0.7159(2) 0.0607(11) Uani 0.921(2) 1 d D U P A 1
H42A H -0.076337 0.103553 0.677131 0.091 Uiso 0.921(2) 1 calc R U P A 1
H42B H -0.097621 0.211754 0.712610 0.091 Uiso 0.921(2) 1 calc R U P A 1
H42C H -0.097533 0.105278 0.751866 0.091 Uiso 0.921(2) 1 calc R U P A 1
C43 C 0.1256(4) 0.1798(3) 0.72565(17) 0.0408(7) Uani 0.921(2) 1 d D U P A 1
H43 H 0.145123 0.222610 0.766021 0.049 Uiso 0.921(2) 1 calc R U P A 1
C44 C 0.2012(6) 0.2528(3) 0.6731(2) 0.0552(12) Uani 0.921(2) 1 d D U P A 1
H44A H 0.314528 0.273233 0.681355 0.083 Uiso 0.921(2) 1 calc R U P A 1
H44B H 0.155958 0.317548 0.672002 0.083 Uiso 0.921(2) 1 calc R U P A 1
H44C H 0.181530 0.214238 0.632460 0.083 Uiso 0.921(2) 1 calc R U P A 1
C33A C 0.0820(17) 0.127(2) 0.8099(9) 0.040(3) Uani 0.079(2) 1 d DG U P A 2
C34A C -0.060(2) 0.118(2) 0.8403(7) 0.047(3) Uani 0.079(2) 1 d DG U P A 2
C35A C -0.1997(17) 0.101(2) 0.8053(10) 0.046(3) Uani 0.079(2) 1 d DG U P A 2
H35A H -0.296663 0.094610 0.826059 0.056 Uiso 0.079(2) 1 calc R U P A 2
C36A C -0.1975(19) 0.092(2) 0.7399(10) 0.044(5) Uani 0.079(2) 1 d DG U P A 2
H36A H -0.292973 0.080323 0.716031 0.053 Uiso 0.079(2) 1 calc R U P A 2
C37A C -0.056(2) 0.101(2) 0.7096(7) 0.043(4) Uani 0.079(2) 1 d DG U P A 2
H37A H -0.054043 0.095032 0.664918 0.052 Uiso 0.079(2) 1 calc R U P A 2
C38A C 0.0842(19) 0.118(2) 0.7446(9) 0.043(4) Uani 0.079(2) 1 d DG U P A 2
C39A C -0.209(4) 0.187(4) 0.931(2) 0.049(6) Uani 0.079(2) 1 d D U P A 2
H39D H -0.208331 0.252652 0.906873 0.074 Uiso 0.079(2) 1 calc R U P A 2
H39E H -0.200799 0.205320 0.976037 0.074 Uiso 0.079(2) 1 calc R U P A 2
H39F H -0.306727 0.135718 0.921724 0.074 Uiso 0.079(2) 1 calc R U P A 2
C40A C -0.071(3) 0.138(3) 0.9121(11) 0.048(4) Uani 0.079(2) 1 d D U P A 2
H40A H -0.070836 0.070410 0.935536 0.057 Uiso 0.079(2) 1 calc R U P A 2
C41A C 0.073(4) 0.226(4) 0.933(2) 0.070(7) Uani 0.079(2) 1 d D U P A 2
H41D H 0.165541 0.192921 0.937465 0.106 Uiso 0.079(2) 1 calc R U P A 2
H41E H 0.052229 0.258045 0.973156 0.106 Uiso 0.079(2) 1 calc R U P A 2
H41F H 0.092253 0.281144 0.900786 0.106 Uiso 0.079(2) 1 calc R U P A 2
C42A C 0.243(6) 0.228(3) 0.660(2) 0.049(7) Uani 0.079(2) 1 d D U P A 2
H42D H 0.236323 0.293509 0.683868 0.073 Uiso 0.079(2) 1 calc R U P A 2
H42E H 0.157687 0.212385 0.628455 0.073 Uiso 0.079(2) 1 calc R U P A 2
H42F H 0.344107 0.238110 0.638848 0.073 Uiso 0.079(2) 1 calc R U P A 2
C43A C 0.230(3) 0.134(2) 0.7052(14) 0.041(4) Uani 0.079(2) 1 d D U P A 2
H43A H 0.323180 0.149864 0.734866 0.049 Uiso 0.079(2) 1 calc R U P A 2
C44A C 0.237(5) 0.028(3) 0.669(2) 0.040(6) Uani 0.079(2) 1 d D U P A 2
H44D H 0.154553 0.014066 0.636581 0.061 Uiso 0.079(2) 1 calc R U P A 2
H44E H 0.221947 -0.031479 0.698972 0.061 Uiso 0.079(2) 1 calc R U P A 2
H44F H 0.339800 0.034020 0.649902 0.061 Uiso 0.079(2) 1 calc R U P A 2
B1 B 0.5729(4) 0.6122(2) 0.67884(16) 0.0324(7) Uani 1 1 d . . . . .
C1S C -0.0977(4) 0.4054(3) 0.48081(17) 0.0540(9) Uani 1 1 d . . . . .
H1S H -0.165098 0.340168 0.467639 0.065 Uiso 1 1 calc R U . . .
C2S C 0.0393(4) 0.4027(3) 0.51403(17) 0.0523(9) Uani 1 1 d . . . . .
H2S H 0.066247 0.335721 0.523583 0.063 Uiso 1 1 calc R U . . .
C3S C 0.1373(4) 0.4975(3) 0.53339(17) 0.0524(9) Uani 1 1 d . . . . .
H3S H 0.231520 0.495951 0.556392 0.063 Uiso 1 1 calc R U . . .
C4S C 1.0597(6) 0.9094(4) 0.4910(3) 0.0841(15) Uani 1 1 d . . . . .
H4S H 1.103557 0.847321 0.484988 0.101 Uiso 1 1 calc R U . . .
C5S C 0.9303(6) 0.9046(3) 0.5260(3) 0.0761(13) Uani 1 1 d . . . . .
H5S H 0.880628 0.838387 0.543366 0.091 Uiso 1 1 calc R U . . .
C6S C 0.8720(6) 0.9944(4) 0.5361(3) 0.0895(17) Uani 1 1 d . . . . .
H6S H 0.783478 0.991669 0.561954 0.107 Uiso 1 1 calc R U . . .

loop_
_atom_site_aniso_label
_atom_site_aniso_U_11
_atom_site_aniso_U_22
_atom_site_aniso_U_33
_atom_site_aniso_U_23
_atom_site_aniso_U_13
_atom_site_aniso_U_12
Sc1 0.0260(2) 0.0190(2) 0.0314(3) -0.00154(18) 0.00470(19) 0.00212(17)
P1 0.0347(4) 0.0210(3) 0.0383(4) 0.0000(3) 0.0058(3) 0.0036(2)
O1 0.0287(9) 0.0252(9) 0.0428(12) -0.0022(8) 0.0020(8) 0.0065(7)
O2 0.0290(11) 0.0396(11) 0.0734(17) -0.0020(11) -0.0047(10) 0.0109(8)
O3 0.0420(12) 0.0229(9) 0.0608(15) -0.0037(9) 0.0210(10) -0.0004(8)
O4 0.0355(10) 0.0218(9) 0.0500(13) -0.0004(8) 0.0110(9) 0.0018(7)
N1 0.0316(12) 0.0299(11) 0.0334(13) 0.0007(10) 0.0050(9) 0.0010(9)
N2 0.0343(12) 0.0255(10) 0.0322(13) -0.0035(9) 0.0000(9) 0.0056(9)
N3 0.0434(13) 0.0245(10) 0.0344(13) 0.0015(10) 0.0097(10) 0.0064(9)
N4 0.0371(12) 0.0291(11) 0.0296(13) -0.0040(10) 0.0038(9) 0.0038(9)
N5 0.0288(11) 0.0228(10) 0.0295(12) -0.0036(9) 0.0059(9) 0.0031(8)
N6 0.0272(11) 0.0207(9) 0.0332(13) -0.0001(9) 0.0035(9) 0.0051(8)
C1 0.0294(14) 0.0381(14) 0.0428(17) -0.0011(13) 0.0017(12) 0.0032(11)
C2 0.0324(15) 0.0461(16) 0.0496(19) -0.0009(14) -0.0050(13) 0.0067(12)
C3 0.0431(16) 0.0362(14) 0.0372(17) -0.0017(13) -0.0055(13) 0.0071(12)
C4 0.0480(17) 0.0352(14) 0.0418(18) -0.0011(13) 0.0092(13) 0.0173(12)
C5 0.0464(18) 0.0526(18) 0.0423(19) -0.0014(15) 0.0088(14) 0.0226(14)
C6 0.0399(16) 0.0471(16) 0.0315(16) -0.0010(13) 0.0074(12) 0.0078(12)
C7 0.0367(15) 0.0288(13) 0.0361(16) -0.0010(11) 0.0059(12) 0.0033(11)
C8 0.0435(16) 0.0254(12) 0.0371(16) 0.0014(12) 0.0003(12) 0.0065(11)
C9 0.0496(18) 0.0327(14) 0.0402(18) 0.0010(13) -0.0001(13) 0.0065(12)
C10 0.0459(17) 0.0340(15) 0.055(2) 0.0121(14) 0.0046(15) 0.0062(12)
C11 0.0534(19) 0.0258(13) 0.066(2) 0.0027(14) 0.0131(16) 0.0104(13)
C12 0.0520(18) 0.0305(14) 0.0452(19) 0.0007(13) 0.0096(14) 0.0074(12)
C13 0.081(3) 0.049(2) 0.071(3) 0.0173(19) 0.004(2) 0.0207(19)
C14 0.0314(13) 0.0260(12) 0.0342(16) -0.0034(11) 0.0062(11) 0.0041(10)
C15 0.0412(16) 0.0324(14) 0.0379(17) 0.0017(12) 0.0090(13) 0.0003(12)
C16 0.0324(15) 0.0275(13) 0.055(2) 0.0000(13) 0.0081(13) -0.0048(11)
C17 0.0286(13) 0.0289(13) 0.0426(17) -0.0021(12) -0.0004(11) 0.0003(10)
C18 0.0244(12) 0.0235(12) 0.0393(16) -0.0052(11) 0.0039(11) 0.0049(9)
C19 0.0264(13) 0.0282(13) 0.0357(16) -0.0020(11) 0.0004(11) 0.0026(10)
C20 0.0288(14) 0.0369(14) 0.0441(18) -0.0049(13) -0.0053(12) 0.0037(11)
C21 0.0284(13) 0.0224(11) 0.0334(15) 0.0007(10) 0.0007(10) 0.0065(9)
C22 0.0345(14) 0.0358(14) 0.0344(16) -0.0048(12) -0.0041(11) 0.0081(11)
C23 0.0435(16) 0.0407(15) 0.0292(15) -0.0035(12) 0.0031(12) 0.0165(12)
C24 0.0312(14) 0.0325(13) 0.0366(16) 0.0035(12) 0.0077(11) 0.0121(10)
C25 0.0260(13) 0.0252(12) 0.0377(16) 0.0000(11) 0.0018(10) 0.0074(9)
C26 0.0288(14) 0.0296(13) 0.0360(16) 0.0040(11) 0.0060(11) 0.0068(10)
C27 0.0284(13) 0.0226(12) 0.0310(14) -0.0009(10) 0.0015(11) -0.0007(9)
N7 0.0415(16) 0.0362(14) 0.086(2) 0.0145(15) 0.0182(15) 0.0066(12)
C28 0.0301(14) 0.0260(13) 0.0417(17) -0.0039(12) 0.0064(12) 0.0052(11)
C29 0.0365(16) 0.0295(14) 0.0457(19) -0.0017(13) 0.0085(13) 0.0058(12)
C30 0.0413(18) 0.0346(16) 0.060(2) -0.0091(16) 0.0072(16) 0.0127(14)
C31 0.0346(18) 0.049(2) 0.083(3) 0.002(2) 0.0173(18) 0.0062(15)
C32 0.048(2) 0.0415(19) 0.104(3) 0.016(2) 0.031(2) 0.0046(16)
N7A 0.043(7) 0.028(6) 0.063(7) 0.003(6) 0.007(6) 0.013(6)
C32A 0.041(7) 0.036(7) 0.064(7) -0.002(7) 0.009(7) 0.009(6)
C31A 0.044(7) 0.038(7) 0.067(7) -0.001(7) 0.008(7) 0.007(7)
C30A 0.045(7) 0.035(7) 0.069(7) 0.001(7) 0.010(7) 0.012(7)
C29A 0.043(7) 0.036(7) 0.065(7) 0.001(7) 0.007(7) 0.007(7)
C28A 0.038(6) 0.034(6) 0.060(6) 0.000(6) 0.004(6) 0.011(6)
C33 0.0283(14) 0.0233(13) 0.0432(17) -0.0014(12) 0.0086(12) 0.0009(10)
C34 0.0308(15) 0.0274(14) 0.054(2) -0.0001(13) 0.0108(13) 0.0063(11)
C35 0.0485(19) 0.0315(15) 0.062(2) -0.0071(15) 0.0134(16) 0.0138(13)
C36 0.057(2) 0.0379(17) 0.054(2) -0.0152(16) 0.0141(17) 0.0094(15)
C37 0.043(2) 0.0416(18) 0.042(2) -0.0070(16) 0.0078(16) 0.0057(15)
C38 0.0334(15) 0.0272(14) 0.0426(18) -0.0038(13) 0.0085(13) 0.0020(11)
C39 0.080(3) 0.088(3) 0.096(4) -0.004(3) 0.000(3) 0.056(3)
C40 0.0392(17) 0.0335(15) 0.068(2) 0.0013(16) -0.0006(16) 0.0147(13)
C41 0.060(2) 0.063(2) 0.074(3) 0.019(2) -0.002(2) 0.0131(19)
C42 0.051(2) 0.064(3) 0.073(3) -0.009(2) -0.005(2) 0.028(2)
C43 0.0458(18) 0.0369(16) 0.0416(19) -0.0028(14) -0.0007(14) 0.0133(14)
C44 0.076(3) 0.044(2) 0.049(3) 0.0026(19) -0.002(2) 0.0188(19)
C33A 0.037(5) 0.032(5) 0.052(6) -0.001(5) 0.007(5) 0.007(5)
C34A 0.041(6) 0.039(6) 0.062(6) -0.001(6) 0.009(6) 0.008(5)
C35A 0.040(6) 0.036(6) 0.064(6) 0.001(6) 0.009(6) 0.009(6)
C36A 0.039(8) 0.038(8) 0.055(8) -0.005(8) 0.005(8) 0.008(8)
C37A 0.041(7) 0.037(7) 0.054(7) -0.001(7) 0.001(7) 0.012(7)
C38A 0.041(6) 0.036(6) 0.050(6) -0.004(6) 0.002(6) 0.005(6)
C39A 0.044(12) 0.036(11) 0.065(12) 0.007(12) 0.008(11) 0.001(11)
C40A 0.039(7) 0.039(6) 0.067(7) 0.002(7) 0.010(7) 0.011(6)
C41A 0.062(12) 0.064(12) 0.088(13) 0.002(12) 0.010(12) 0.018(12)
C42A 0.051(13) 0.038(13) 0.056(13) 0.003(12) 0.012(12) 0.006(12)
C43A 0.043(7) 0.033(7) 0.047(7) -0.005(7) 0.002(7) 0.011(6)
C44A 0.036(11) 0.041(11) 0.043(11) -0.009(11) 0.012(11) 0.004(10)
B1 0.0365(17) 0.0271(14) 0.0324(17) -0.0015(13) 0.0045(13) 0.0030(12)
C1S 0.054(2) 0.054(2) 0.046(2) -0.0089(16) 0.0050(16) -0.0077(16)
C2S 0.060(2) 0.056(2) 0.0376(18) -0.0013(16) 0.0097(15) 0.0020(16)
C3S 0.0492(19) 0.065(2) 0.0381(19) -0.0060(16) 0.0022(14) 0.0008(16)
C4S 0.062(3) 0.052(2) 0.136(5) -0.012(3) 0.012(3) 0.0043(19)
C5S 0.076(3) 0.054(2) 0.092(4) -0.004(2) 0.011(2) -0.001(2)
C6S 0.068(3) 0.063(3) 0.131(5) -0.015(3) 0.032(3) -0.004(2)

loop_
_atom_type_symbol
_atom_type_description
_atom_type_scat_dispersion_real
_atom_type_scat_dispersion_imag
_atom_type_scat_source
C C 0.0181 0.0091 'International Tables Vol C Tables 4.2.6.8 and 6.1.1.4'
H H 0.0000 0.0000 'International Tables Vol C Tables 4.2.6.8 and 6.1.1.4'
B B 0.0090 0.0039 'International Tables Vol C Tables 4.2.6.8 and 6.1.1.4'
N N 0.0311 0.0180 'International Tables Vol C Tables 4.2.6.8 and 6.1.1.4'
O O 0.0492 0.0322 'International Tables Vol C Tables 4.2.6.8 and 6.1.1.4'
P P 0.2955 0.4335 'International Tables Vol C Tables 4.2.6.8 and 6.1.1.4'
Sc Sc 0.3119 1.5331 'International Tables Vol C Tables 4.2.6.8 and 6.1.1.4'

loop_
_exptl_crystal_face_index_h
_exptl_crystal_face_index_k
_exptl_crystal_face_index_l
_exptl_crystal_face_perp_dist
-1.00 1.00 -1.00 0.0980
2.00 -1.00 -1.00 0.0950
-2.00 1.00 1.00 0.0990
2.00 -2.00 1.00 0.0810
0.00 -1.00 0.00 0.0240
0.00 1.00 0.00 0.0320
0.00 0.00 1.00 0.0190
0.00 0.00 -1.00 0.0290
2.00 2.00 3.00 0.0670
3.00 -1.00 3.00 0.0770

loop_
_geom_angle_atom_site_label_1
_geom_angle_atom_site_label_2
_geom_angle_atom_site_label_3
_geom_angle
_geom_angle_site_symmetry_1
_geom_angle_site_symmetry_3
_geom_angle_publ_flag
O1 Sc1 O3 85.69(8) . . ?
O1 Sc1 O4 107.17(8) . . ?
O1 Sc1 N1 162.65(8) . . ?
O1 Sc1 N3 99.25(9) . . ?
O1 Sc1 N5 81.53(8) . . ?
O1 Sc1 N6 81.06(8) . . ?
O3 Sc1 N5 149.89(8) . . ?
O3 Sc1 N6 129.72(8) . . ?
O4 Sc1 O3 58.81(7) . . ?
O4 Sc1 N1 86.07(8) . . ?
O4 Sc1 N3 124.33(8) . . ?
O4 Sc1 N5 151.27(8) . . ?
O4 Sc1 N6 79.37(7) . . ?
N1 Sc1 O3 111.12(9) . . ?
N1 Sc1 N3 81.49(9) . . ?
N1 Sc1 N5 81.58(8) . . ?
N1 Sc1 N6 90.74(8) . . ?
N3 Sc1 O3 75.91(8) . . ?
N3 Sc1 N5 79.38(8) . . ?
N3 Sc1 N6 154.04(8) . . ?
N6 Sc1 N5 74.98(7) . . ?
C27 P1 C33A 94.2(7) . . ?
C28 P1 C27 107.05(13) . . ?
C28 P1 C33 105.91(12) . . ?
C28A P1 C27 119.3(9) . . ?
C28A P1 C33A 97.9(14) . . ?
C33 P1 C27 102.00(11) . . ?
C26 O1 Sc1 131.94(17) . . ?
C27 O3 Sc1 90.05(15) . . ?
C27 O4 Sc1 91.59(15) . . ?
N2 N1 Sc1 121.18(17) . . ?
C1 N1 Sc1 132.1(2) . . ?
C1 N1 N2 106.6(2) . . ?
N1 N2 B1 123.4(2) . . ?
C3 N2 N1 108.5(2) . . ?
C3 N2 B1 128.0(3) . . ?
N4 N3 Sc1 125.31(17) . . ?
C4 N3 Sc1 123.8(2) . . ?
C4 N3 N4 106.4(2) . . ?
N3 N4 B1 118.4(2) . . ?
C6 N4 N3 109.1(2) . . ?
C6 N4 B1 130.6(2) . . ?
C14 N5 Sc1 120.95(16) . . ?
C14 N5 C18 120.1(2) . . ?
C18 N5 Sc1 118.72(17) . . ?
C21 N6 Sc1 121.45(17) . . ?
C25 N6 Sc1 119.83(17) . . ?
C25 N6 C21 118.4(2) . . ?
N1 C1 H1 124.6 . . ?
N1 C1 C2 110.9(3) . . ?
C2 C1 H1 124.6 . . ?
C1 C2 H2 127.6 . . ?
C1 C2 C3 104.8(3) . . ?
C3 C2 H2 127.6 . . ?
N2 C3 C2 109.2(3) . . ?
N2 C3 H3 125.4 . . ?
C2 C3 H3 125.4 . . ?
N3 C4 H4 124.6 . . ?
N3 C4 C5 110.7(3) . . ?
C5 C4 H4 124.6 . . ?
C4 C5 H5 127.6 . . ?
C6 C5 C4 104.7(3) . . ?
C6 C5 H5 127.6 . . ?
N4 C6 C5 109.0(3) . . ?
N4 C6 H6 125.5 . . ?
C5 C6 H6 125.5 . . ?
C8 C7 C12 115.0(3) . . ?
C8 C7 B1 124.4(2) . . ?
C12 C7 B1 120.1(3) . . ?
C7 C8 H8 118.5 . . ?
C9 C8 C7 123.0(3) . . ?
C9 C8 H8 118.5 . . ?
C8 C9 H9 119.2 . . ?
C8 C9 C10 121.5(3) . . ?
C10 C9 H9 119.2 . . ?
C9 C10 C11 116.5(3) . . ?
C9 C10 C13 121.6(3) . . ?
C11 C10 C13 121.9(3) . . ?
C10 C11 H11 119.1 . . ?
C12 C11 C10 121.7(3) . . ?
C12 C11 H11 119.1 . . ?
C7 C12 H12 118.9 . . ?
C11 C12 C7 122.2(3) . . ?
C11 C12 H12 118.9 . . ?
C10 C13 H13A 109.5 . . ?
C10 C13 H13B 109.5 . . ?
C10 C13 H13C 109.5 . . ?
H13A C13 H13B 109.5 . . ?
H13A C13 H13C 109.5 . . ?
H13B C13 H13C 109.5 . . ?
N5 C14 C15 119.7(3) . . ?
N5 C14 B1 119.0(2) . . ?
C15 C14 B1 121.1(3) . . ?
C14 C15 H15 119.9 . . ?
C16 C15 C14 120.3(3) . . ?
C16 C15 H15 119.9 . . ?
C15 C16 H16 120.3 . . ?
C17 C16 C15 119.3(2) . . ?
C17 C16 H16 120.3 . . ?
C16 C17 H17 120.1 . . ?
C16 C17 C18 119.8(3) . . ?
C18 C17 H17 120.1 . . ?
N5 C18 C17 120.7(3) . . ?
N5 C18 C19 119.0(2) . . ?
C17 C18 C19 120.3(2) . . ?
C18 C19 C20 112.3(2) . . ?
C18 C19 C21 108.6(2) . . ?
C18 C19 C26 106.6(2) . . ?
C20 C19 C21 110.6(2) . . ?
C20 C19 C26 106.5(2) . . ?
C21 C19 C26 112.3(2) . . ?
C19 C20 H20A 109.5 . . ?
C19 C20 H20B 109.5 . . ?
C19 C20 H20C 109.5 . . ?
H20A C20 H20B 109.5 . . ?
H20A C20 H20C 109.5 . . ?
H20B C20 H20C 109.5 . . ?
N6 C21 C19 117.9(2) . . ?
N6 C21 C22 120.6(2) . . ?
C22 C21 C19 121.5(2) . . ?
C21 C22 H22 120.0 . . ?
C23 C22 C21 119.9(3) . . ?
C23 C22 H22 120.0 . . ?
C22 C23 H23 120.2 . . ?
C24 C23 C22 119.6(3) . . ?
C24 C23 H23 120.2 . . ?
C23 C24 H24 121.0 . . ?
C25 C24 C23 117.9(3) . . ?
C25 C24 H24 121.0 . . ?
N6 C25 C24 123.5(2) . . ?
N6 C25 H25 118.3 . . ?
C24 C25 H25 118.3 . . ?
O1 C26 C19 115.5(2) . . ?
O2 C26 O1 124.3(3) . . ?
O2 C26 C19 120.2(2) . . ?
O3 C27 P1 117.5(2) . . ?
O3 C27 O4 119.5(2) . . ?
O4 C27 P1 122.2(2) . . ?
C32 N7 C28 118.0(3) . . ?
N7 C28 P1 109.8(2) . . ?
N7 C28 C29 122.3(3) . . ?
C29 C28 P1 127.8(2) . . ?
C28 C29 H29 120.4 . . ?
C28 C29 C30 119.3(3) . . ?
C30 C29 H29 120.4 . . ?
C29 C30 H30 120.6 . . ?
C31 C30 C29 118.9(3) . . ?
C31 C30 H30 120.6 . . ?
C30 C31 H31 120.9 . . ?
C30 C31 C32 118.2(3) . . ?
C32 C31 H31 120.9 . . ?
N7 C32 C31 123.3(3) . . ?
N7 C32 H32 118.4 . . ?
C31 C32 H32 118.4 . . ?
C28A N7A C32A 115.9(19) . . ?
N7A C32A H32A 119.3 . . ?
N7A C32A C31A 121(2) . . ?
C31A C32A H32A 119.3 . . ?
C32A C31A H31A 120.4 . . ?
C32A C31A C30A 119(2) . . ?
C30A C31A H31A 120.4 . . ?
C31A C30A H30A 120.9 . . ?
C29A C30A C31A 118(2) . . ?
C29A C30A H30A 120.9 . . ?
C30A C29A H29A 122.6 . . ?
C30A C29A C28A 115(2) . . ?
C28A C29A H29A 122.6 . . ?
N7A C28A P1 113.0(17) . . ?
N7A C28A C29A 127.5(18) . . ?
C29A C28A P1 118.2(18) . . ?
C34 C33 P1 116.87(11) . . ?
C34 C33 C38 120.0 . . ?
C38 C33 P1 123.09(11) . . ?
C33 C34 C40 122.46(18) . . ?
C35 C34 C33 120.0 . . ?
C35 C34 C40 117.51(18) . . ?
C34 C35 H35 120.0 . . ?
C34 C35 C36 120.0 . . ?
C36 C35 H35 120.0 . . ?
C35 C36 H36 120.0 . . ?
C37 C36 C35 120.0 . . ?
C37 C36 H36 120.0 . . ?
C36 C37 H37 120.0 . . ?
C36 C37 C38 120.0 . . ?
C38 C37 H37 120.0 . . ?
C33 C38 C43 124.79(19) . . ?
C37 C38 C33 120.0 . . ?
C37 C38 C43 115.18(19) . . ?
H39A C39 H39B 109.5 . . ?
H39A C39 H39C 109.5 . . ?
H39B C39 H39C 109.5 . . ?
C40 C39 H39A 109.5 . . ?
C40 C39 H39B 109.5 . . ?
C40 C39 H39C 109.5 . . ?
C34 C40 H40 107.2 . . ?
C39 C40 C34 115.1(4) . . ?
C39 C40 H40 107.2 . . ?
C39 C40 C41 108.8(4) . . ?
C41 C40 C34 111.1(3) . . ?
C41 C40 H40 107.2 . . ?
C40 C41 H41A 109.5 . . ?
C40 C41 H41B 109.5 . . ?
C40 C41 H41C 109.5 . . ?
H41A C41 H41B 109.5 . . ?
H41A C41 H41C 109.5 . . ?
H41B C41 H41C 109.5 . . ?
H42A C42 H42B 109.5 . . ?
H42A C42 H42C 109.5 . . ?
H42B C42 H42C 109.5 . . ?
C43 C42 H42A 109.5 . . ?
C43 C42 H42B 109.5 . . ?
C43 C42 H42C 109.5 . . ?
C38 C43 H43 107.1 . . ?
C38 C43 C44 112.6(3) . . ?
C42 C43 C38 110.8(3) . . ?
C42 C43 H43 107.1 . . ?
C42 C43 C44 111.8(3) . . ?
C44 C43 H43 107.1 . . ?
C43 C44 H44A 109.5 . . ?
C43 C44 H44B 109.5 . . ?
C43 C44 H44C 109.5 . . ?
H44A C44 H44B 109.5 . . ?
H44A C44 H44C 109.5 . . ?
H44B C44 H44C 109.5 . . ?
C34A C33A P1 119.5(11) . . ?
C34A C33A C38A 120.0 . . ?
C38A C33A P1 120.2(11) . . ?
C33A C34A C35A 120.0 . . ?
C33A C34A C40A 122.8(14) . . ?
C35A C34A C40A 116.9(14) . . ?
C34A C35A H35A 120.0 . . ?
C34A C35A C36A 120.0 . . ?
C36A C35A H35A 120.0 . . ?
C35A C36A H36A 120.0 . . ?
C37A C36A C35A 120.0 . . ?
C37A C36A H36A 120.0 . . ?
C36A C37A H37A 120.0 . . ?
C38A C37A C36A 120.0 . . ?
C38A C37A H37A 120.0 . . ?
C33A C38A C43A 125.5(15) . . ?
C37A C38A C33A 120.0 . . ?
C37A C38A C43A 114.3(15) . . ?
H39D C39A H39E 109.5 . . ?
H39D C39A H39F 109.5 . . ?
H39E C39A H39F 109.5 . . ?
C40A C39A H39D 109.5 . . ?
C40A C39A H39E 109.5 . . ?
C40A C39A H39F 109.5 . . ?
C34A C40A H40A 110.4 . . ?
C34A C40A C41A 108(2) . . ?
C39A C40A C34A 114(2) . . ?
C39A C40A H40A 110.4 . . ?
C39A C40A C41A 103(2) . . ?
C41A C40A H40A 110.4 . . ?
C40A C41A H41D 109.5 . . ?
C40A C41A H41E 109.5 . . ?
C40A C41A H41F 109.5 . . ?
H41D C41A H41E 109.5 . . ?
H41D C41A H41F 109.5 . . ?
H41E C41A H41F 109.5 . . ?
H42D C42A H42E 109.5 . . ?
H42D C42A H42F 109.5 . . ?
H42E C42A H42F 109.5 . . ?
C43A C42A H42D 109.5 . . ?
C43A C42A H42E 109.5 . . ?
C43A C42A H42F 109.5 . . ?
C38A C43A C42A 113(2) . . ?
C38A C43A H43A 107.5 . . ?
C38A C43A C44A 109(2) . . ?
C42A C43A H43A 107.5 . . ?
C42A C43A C44A 111(2) . . ?
C44A C43A H43A 107.5 . . ?
C43A C44A H44D 109.5 . . ?
C43A C44A H44E 109.5 . . ?
C43A C44A H44F 109.5 . . ?
H44D C44A H44E 109.5 . . ?
H44D C44A H44F 109.5 . . ?
H44E C44A H44F 109.5 . . ?
N2 B1 C7 106.2(2) . . ?
N2 B1 C14 110.1(2) . . ?
N4 B1 N2 108.9(2) . . ?
N4 B1 C7 112.4(2) . . ?
N4 B1 C14 102.4(2) . . ?
C7 B1 C14 116.6(2) . . ?
C2S C1S H1S 119.8 . . ?
C2S C1S C3S 120.3(3) . 2_566 ?
C3S C1S H1S 119.8 2_566 . ?
C1S C2S H2S 120.1 . . ?
C1S C2S C3S 119.9(4) . . ?
C3S C2S H2S 120.1 . . ?
C1S C3S C2S 119.8(4) 2_566 . ?
C1S C3S H3S 120.1 2_566 . ?
C2S C3S H3S 120.1 . . ?
C5S C4S H4S 120.1 . . ?
C5S C4S C6S 119.7(5) . 2_776 ?
C6S C4S H4S 120.1 2_776 . ?
C4S C5S H5S 120.2 . . ?
C4S C5S C6S 119.7(4) . . ?
C6S C5S H5S 120.2 . . ?
C4S C6S H6S 119.7 2_776 . ?
C5S C6S C4S 120.6(5) . 2_776 ?
C5S C6S H6S 119.7 . . ?

loop_
_geom_bond_atom_site_label_1
_geom_bond_atom_site_label_2
_geom_bond_distance
_geom_bond_site_symmetry_2
_geom_bond_publ_flag
Sc1 O1 2.012(2) . ?
Sc1 O3 2.2343(19) . ?
Sc1 O4 2.1984(19) . ?
Sc1 N1 2.207(3) . ?
Sc1 N3 2.217(2) . ?
Sc1 N5 2.381(2) . ?
Sc1 N6 2.295(2) . ?
P1 C27 1.851(2) . ?
P1 C28 1.822(3) . ?
P1 C28A 1.771(17) . ?
P1 C33 1.8473(16) . ?
P1 C33A 2.042(13) . ?
O1 C26 1.290(3) . ?
O2 C26 1.212(4) . ?
O3 C27 1.258(3) . ?
O4 C27 1.262(3) . ?
N1 N2 1.368(3) . ?
N1 C1 1.340(4) . ?
N2 C3 1.344(4) . ?
N2 B1 1.585(4) . ?
N3 N4 1.362(3) . ?
N3 C4 1.337(4) . ?
N4 C6 1.338(4) . ?
N4 B1 1.576(4) . ?
N5 C14 1.359(4) . ?
N5 C18 1.360(4) . ?
N6 C21 1.351(3) . ?
N6 C25 1.351(3) . ?
C1 H1 0.9500 . ?
C1 C2 1.370(4) . ?
C2 H2 0.9500 . ?
C2 C3 1.378(5) . ?
C3 H3 0.9500 . ?
C4 H4 0.9500 . ?
C4 C5 1.376(5) . ?
C5 H5 0.9500 . ?
C5 C6 1.374(5) . ?
C6 H6 0.9500 . ?
C7 C8 1.399(4) . ?
C7 C12 1.402(4) . ?
C7 B1 1.615(4) . ?
C8 H8 0.9500 . ?
C8 C9 1.380(4) . ?
C9 H9 0.9500 . ?
C9 C10 1.386(4) . ?
C10 C11 1.397(5) . ?
C10 C13 1.505(5) . ?
C11 H11 0.9500 . ?
C11 C12 1.383(5) . ?
C12 H12 0.9500 . ?
C13 H13A 0.9800 . ?
C13 H13B 0.9800 . ?
C13 H13C 0.9800 . ?
C14 C15 1.402(4) . ?
C14 B1 1.640(4) . ?
C15 H15 0.9500 . ?
C15 C16 1.378(5) . ?
C16 H16 0.9500 . ?
C16 C17 1.367(4) . ?
C17 H17 0.9500 . ?
C17 C18 1.396(4) . ?
C18 C19 1.529(4) . ?
C19 C20 1.534(4) . ?
C19 C21 1.543(4) . ?
C19 C26 1.576(4) . ?
C20 H20A 0.9800 . ?
C20 H20B 0.9800 . ?
C20 H20C 0.9800 . ?
C21 C22 1.386(4) . ?
C22 H22 0.9500 . ?
C22 C23 1.380(4) . ?
C23 H23 0.9500 . ?
C23 C24 1.374(4) . ?
C24 H24 0.9500 . ?
C24 C25 1.372(4) . ?
C25 H25 0.9500 . ?
N7 C28 1.345(4) . ?
N7 C32 1.319(5) . ?
C28 C29 1.380(4) . ?
C29 H29 0.9500 . ?
C29 C30 1.381(5) . ?
C30 H30 0.9500 . ?
C30 C31 1.373(5) . ?
C31 H31 0.9500 . ?
C31 C32 1.399(6) . ?
C32 H32 0.9500 . ?
N7A C32A 1.348(19) . ?
N7A C28A 1.310(19) . ?
C32A H32A 0.9500 . ?
C32A C31A 1.376(19) . ?
C31A H31A 0.9500 . ?
C31A C30A 1.389(19) . ?
C30A H30A 0.9500 . ?
C30A C29A 1.373(19) . ?
C29A H29A 0.9500 . ?
C29A C28A 1.385(19) . ?
C33 C34 1.3900 . ?
C33 C38 1.3900 . ?
C34 C35 1.3900 . ?
C34 C40 1.548(4) . ?
C35 H35 0.9500 . ?
C35 C36 1.3900 . ?
C36 H36 0.9500 . ?
C36 C37 1.3900 . ?
C37 H37 0.9500 . ?
C37 C38 1.3900 . ?
C38 C43 1.532(4) . ?
C39 H39A 0.9800 . ?
C39 H39B 0.9800 . ?
C39 H39C 0.9800 . ?
C39 C40 1.519(5) . ?
C40 H40 1.0000 . ?
C40 C41 1.527(6) . ?
C41 H41A 0.9800 . ?
C41 H41B 0.9800 . ?
C41 H41C 0.9800 . ?
C42 H42A 0.9800 . ?
C42 H42B 0.9800 . ?
C42 H42C 0.9800 . ?
C42 C43 1.532(5) . ?
C43 H43 1.0000 . ?
C43 C44 1.535(6) . ?
C44 H44A 0.9800 . ?
C44 H44B 0.9800 . ?
C44 H44C 0.9800 . ?
C33A C34A 1.3900 . ?
C33A C38A 1.3900 . ?
C34A C35A 1.3900 . ?
C34A C40A 1.549(17) . ?
C35A H35A 0.9500 . ?
C35A C36A 1.3900 . ?
C36A H36A 0.9500 . ?
C36A C37A 1.3900 . ?
C37A H37A 0.9500 . ?
C37A C38A 1.3900 . ?
C38A C43A 1.518(17) . ?
C39A H39D 0.9800 . ?
C39A H39E 0.9800 . ?
C39A H39F 0.9800 . ?
C39A C40A 1.52(2) . ?
C40A H40A 1.0000 . ?
C40A C41A 1.55(2) . ?
C41A H41D 0.9800 . ?
C41A H41E 0.9800 . ?
C41A H41F 0.9800 . ?
C42A H42D 0.9800 . ?
C42A H42E 0.9800 . ?
C42A H42F 0.9800 . ?
C42A C43A 1.53(2) . ?
C43A H43A 1.0000 . ?
C43A C44A 1.55(2) . ?
C44A H44D 0.9800 . ?
C44A H44E 0.9800 . ?
C44A H44F 0.9800 . ?
C1S H1S 0.9500 . ?
C1S C2S 1.380(6) . ?
C1S C3S 1.380(6) 2_566 ?
C2S H2S 0.9500 . ?
C2S C3S 1.382(5) . ?
C3S H3S 0.9500 . ?
C4S H4S 0.9500 . ?
C4S C5S 1.352(7) . ?
C4S C6S 1.387(7) 2_776 ?
C5S H5S 0.9500 . ?
C5S C6S 1.354(7) . ?
C6S H6S 0.9500 . ?

loop_
_geom_torsion_atom_site_label_1
_geom_torsion_atom_site_label_2
_geom_torsion_atom_site_label_3
_geom_torsion_atom_site_label_4
_geom_torsion
_geom_torsion_site_symmetry_1
_geom_torsion_site_symmetry_2
_geom_torsion_site_symmetry_3
_geom_torsion_site_symmetry_4
_geom_torsion_publ_flag
Sc1 O1 C26 O2 -163.6(2) . . . . ?
Sc1 O1 C26 C19 14.6(4) . . . . ?
Sc1 O3 C27 P1 -167.86(16) . . . . ?
Sc1 O3 C27 O4 1.9(3) . . . . ?
Sc1 O4 C27 P1 167.32(17) . . . . ?
Sc1 O4 C27 O3 -1.9(3) . . . . ?
Sc1 N1 N2 C3 177.12(18) . . . . ?
Sc1 N1 N2 B1 -6.2(3) . . . . ?
Sc1 N1 C1 C2 -176.8(2) . . . . ?
Sc1 N3 N4 C6 154.4(2) . . . . ?
Sc1 N3 N4 B1 -11.5(3) . . . . ?
Sc1 N3 C4 C5 -155.4(2) . . . . ?
Sc1 N5 C14 C15 -172.4(2) . . . . ?
Sc1 N5 C14 B1 2.6(3) . . . . ?
Sc1 N5 C18 C17 175.2(2) . . . . ?
Sc1 N5 C18 C19 -5.5(3) . . . . ?
Sc1 N6 C21 C19 10.0(3) . . . . ?
Sc1 N6 C21 C22 -172.2(2) . . . . ?
Sc1 N6 C25 C24 173.4(2) . . . . ?
P1 C28 C29 C30 -177.1(3) . . . . ?
P1 C33 C34 C35 177.78(15) . . . . ?
P1 C33 C34 C40 -4.5(2) . . . . ?
P1 C33 C38 C37 -177.63(16) . . . . ?
P1 C33 C38 C43 0.3(2) . . . . ?
P1 C33A C34A C35A -174.0(18) . . . . ?
P1 C33A C34A C40A 13(2) . . . . ?
P1 C33A C38A C37A 173.9(18) . . . . ?
P1 C33A C38A C43A -11(2) . . . . ?
N1 N2 C3 C2 -0.2(3) . . . . ?
N1 N2 B1 N4 58.1(3) . . . . ?
N1 N2 B1 C7 179.4(2) . . . . ?
N1 N2 B1 C14 -53.5(3) . . . . ?
N1 C1 C2 C3 0.8(4) . . . . ?
N2 N1 C1 C2 -0.9(3) . . . . ?
N3 N4 C6 C5 2.0(3) . . . . ?
N3 N4 B1 N2 -46.5(3) . . . . ?
N3 N4 B1 C7 -163.9(2) . . . . ?
N3 N4 B1 C14 70.1(3) . . . . ?
N3 C4 C5 C6 -0.7(4) . . . . ?
N4 N3 C4 C5 1.9(4) . . . . ?
N5 C14 C15 C16 -3.0(4) . . . . ?
N5 C14 B1 N2 52.7(3) . . . . ?
N5 C14 B1 N4 -63.1(3) . . . . ?
N5 C14 B1 C7 173.7(2) . . . . ?
N5 C18 C19 C20 176.9(2) . . . . ?
N5 C18 C19 C21 -60.5(3) . . . . ?
N5 C18 C19 C26 60.7(3) . . . . ?
N6 C21 C22 C23 -0.8(4) . . . . ?
C1 N1 N2 C3 0.6(3) . . . . ?
C1 N1 N2 B1 177.3(2) . . . . ?
C1 C2 C3 N2 -0.4(3) . . . . ?
C3 N2 B1 N4 -126.0(3) . . . . ?
C3 N2 B1 C7 -4.7(4) . . . . ?
C3 N2 B1 C14 122.4(3) . . . . ?
C4 N3 N4 C6 -2.4(3) . . . . ?
C4 N3 N4 B1 -168.3(2) . . . . ?
C4 C5 C6 N4 -0.8(4) . . . . ?
C6 N4 B1 N2 151.1(3) . . . . ?
C6 N4 B1 C7 33.7(4) . . . . ?
C6 N4 B1 C14 -92.3(3) . . . . ?
C7 C8 C9 C10 -1.8(5) . . . . ?
C8 C7 C12 C11 0.4(5) . . . . ?
C8 C7 B1 N2 -97.0(3) . . . . ?
C8 C7 B1 N4 22.0(4) . . . . ?
C8 C7 B1 C14 139.9(3) . . . . ?
C8 C9 C10 C11 -0.5(5) . . . . ?
C8 C9 C10 C13 179.5(3) . . . . ?
C9 C10 C11 C12 2.7(5) . . . . ?
C10 C11 C12 C7 -2.7(5) . . . . ?
C12 C7 C8 C9 1.8(4) . . . . ?
C12 C7 B1 N2 74.0(3) . . . . ?
C12 C7 B1 N4 -167.0(3) . . . . ?
C12 C7 B1 C14 -49.1(4) . . . . ?
C13 C10 C11 C12 -177.3(3) . . . . ?
C14 N5 C18 C17 0.7(4) . . . . ?
C14 N5 C18 C19 -180.0(2) . . . . ?
C14 C15 C16 C17 1.3(5) . . . . ?
C15 C14 B1 N2 -132.5(3) . . . . ?
C15 C14 B1 N4 111.8(3) . . . . ?
C15 C14 B1 C7 -11.4(4) . . . . ?
C15 C16 C17 C18 1.4(4) . . . . ?
C16 C17 C18 N5 -2.4(4) . . . . ?
C16 C17 C18 C19 178.3(3) . . . . ?
C17 C18 C19 C20 -3.8(4) . . . . ?
C17 C18 C19 C21 118.8(3) . . . . ?
C17 C18 C19 C26 -120.0(3) . . . . ?
C18 N5 C14 C15 2.0(4) . . . . ?
C18 N5 C14 B1 176.9(2) . . . . ?
C18 C19 C21 N6 59.2(3) . . . . ?
C18 C19 C21 C22 -118.6(3) . . . . ?
C18 C19 C26 O1 -70.0(3) . . . . ?
C18 C19 C26 O2 108.3(3) . . . . ?
C19 C21 C22 C23 176.9(3) . . . . ?
C20 C19 C21 N6 -177.2(2) . . . . ?
C20 C19 C21 C22 5.0(4) . . . . ?
C20 C19 C26 O1 170.0(2) . . . . ?
C20 C19 C26 O2 -11.7(4) . . . . ?
C21 N6 C25 C24 0.1(4) . . . . ?
C21 C19 C26 O1 48.9(3) . . . . ?
C21 C19 C26 O2 -132.8(3) . . . . ?
C21 C22 C23 C24 -0.3(4) . . . . ?
C22 C23 C24 C25 1.3(4) . . . . ?
C23 C24 C25 N6 -1.2(4) . . . . ?
C25 N6 C21 C19 -176.9(2) . . . . ?
C25 N6 C21 C22 0.9(4) . . . . ?
C26 C19 C21 N6 -58.4(3) . . . . ?
C26 C19 C21 C22 123.8(3) . . . . ?
C27 P1 C28 N7 -177.9(3) . . . . ?
C27 P1 C28 C29 -1.8(3) . . . . ?
C27 P1 C28A N7A -162(3) . . . . ?
C27 P1 C28A C29A 30(4) . . . . ?
C27 P1 C33 C34 130.18(13) . . . . ?
C27 P1 C33 C38 -52.12(15) . . . . ?
N7 C28 C29 C30 -1.4(5) . . . . ?
C28 P1 C27 O3 -159.0(2) . . . . ?
C28 P1 C27 O4 31.6(3) . . . . ?
C28 P1 C33 C34 -117.96(14) . . . . ?
C28 P1 C33 C38 59.74(16) . . . . ?
C28 N7 C32 C31 2.9(8) . . . . ?
C28 C29 C30 C31 1.2(6) . . . . ?
C29 C30 C31 C32 0.9(7) . . . . ?
C30 C31 C32 N7 -3.1(8) . . . . ?
C32 N7 C28 P1 175.8(4) . . . . ?
C32 N7 C28 C29 -0.6(6) . . . . ?
N7A C32A C31A C30A 11(8) . . . . ?
C32A N7A C28A P1 -169(3) . . . . ?
C32A N7A C28A C29A -2(7) . . . . ?
C32A C31A C30A C29A -21(8) . . . . ?
C31A C30A C29A C28A 18(7) . . . . ?
C30A C29A C28A P1 159(4) . . . . ?
C30A C29A C28A N7A -7(7) . . . . ?
C28A P1 C27 O3 -11.1(16) . . . . ?
C28A P1 C27 O4 179.5(16) . . . . ?
C28A N7A C32A C31A 1(7) . . . . ?
C33 P1 C27 O3 -48.0(2) . . . . ?
C33 P1 C27 O4 142.6(2) . . . . ?
C33 P1 C28 N7 73.8(3) . . . . ?
C33 P1 C28 C29 -110.1(3) . . . . ?
C33 C34 C35 C36 0.0 . . . . ?
C33 C34 C40 C39 -147.8(3) . . . . ?
C33 C34 C40 C41 88.1(3) . . . . ?
C33 C38 C43 C42 -112.7(3) . . . . ?
C33 C38 C43 C44 121.3(3) . . . . ?
C34 C33 C38 C37 0.0 . . . . ?
C34 C33 C38 C43 178.0(2) . . . . ?
C34 C35 C36 C37 0.0 . . . . ?
C35 C34 C40 C39 30.0(4) . . . . ?
C35 C34 C40 C41 -94.1(3) . . . . ?
C35 C36 C37 C38 0.0 . . . . ?
C36 C37 C38 C33 0.0 . . . . ?
C36 C37 C38 C43 -178.2(2) . . . . ?
C37 C38 C43 C42 65.3(3) . . . . ?
C37 C38 C43 C44 -60.7(3) . . . . ?
C38 C33 C34 C35 0.0 . . . . ?
C38 C33 C34 C40 177.7(2) . . . . ?
C40 C34 C35 C36 -177.9(2) . . . . ?
C33A P1 C27 O3 -112.6(6) . . . . ?
C33A P1 C27 O4 78.0(6) . . . . ?
C33A P1 C28A N7A -63(3) . . . . ?
C33A P1 C28A C29A 129(4) . . . . ?
C33A C34A C35A C36A 0.0 . . . . ?
C33A C34A C40A C39A 146(2) . . . . ?
C33A C34A C40A C41A 32(3) . . . . ?
C33A C38A C43A C42A -118(3) . . . . ?
C33A C38A C43A C44A 117(3) . . . . ?
C34A C33A C38A C37A 0.0 . . . . ?
C34A C33A C38A C43A 175(3) . . . . ?
C34A C35A C36A C37A 0.0 . . . . ?
C35A C34A C40A C39A -27(3) . . . . ?
C35A C34A C40A C41A -141(3) . . . . ?
C35A C36A C37A C38A 0.0 . . . . ?
C36A C37A C38A C33A 0.0 . . . . ?
C36A C37A C38A C43A -176(2) . . . . ?
C37A C38A C43A C42A 58(3) . . . . ?
C37A C38A C43A C44A -67(3) . . . . ?
C38A C33A C34A C35A 0.0 . . . . ?
C38A C33A C34A C40A -173(3) . . . . ?
C40A C34A C35A C36A 174(2) . . . . ?
B1 N2 C3 C2 -176.6(3) . . . . ?
B1 N4 C6 C5 165.7(3) . . . . ?
B1 C7 C8 C9 173.3(3) . . . . ?
B1 C7 C12 C11 -171.5(3) . . . . ?
B1 C14 C15 C16 -177.8(3) . . . . ?
C1S C2S C3S C1S -0.2(6) . . . 2_566 ?
C3S C1S C2S C3S 0.2(6) 2_566 . . . ?
C4S C5S C6S C4S 2.4(10) . . . 2_776 ?
C6S C4S C5S C6S -2.3(10) 2_776 . . . ?
